data_4313619
loop_
_publ_author_name
'Keiji Okada'
'Osami Nagao'
'Hiroki Mori'
'Masatoshi Kozaki'
'Daisuke Shiomi'
'Kazunobu Sato'
'Takeji Takui'
'Yasutaka Kitagawa'
'Kizashi Yamaguchi'

_publ_contact_author_address
;
     Department of Chemistry, Graduate Scholl of Science, Osaka City
University, Sugimoto, Sumiyoshi-ku, Osaka 558-8585, Japan
;
_publ_contact_author_email ' okadak@sci.osaka-cu.ac.jp '
_publ_contact_author_fax ' +81-6-6605-2568 '
_publ_contact_author_name ' Keiji Okada'
_publ_contact_author_phone ' +81-6-6690-2709 '
_publ_section_title
;
 Preparation and Magnetic Properties of Mn(hfac)2- Complexes of
 2-(5-Pyrimidinyl)- and 2-(3-Pyridyl)-Substituted Nitronyl Nitroxides
;
_journal_name_full 'Inorganic Chemistry'
_journal_page_first 3221
_journal_page_last 3228
_journal_paper_doi 10.1021/ic0207193
_journal_volume 42
_journal_year 2003
_chemical_formula_sum 'C44 H36 F24 Mn2 N6 O12'
_chemical_formula_weight 1406.64
_space_group_IT_number 2
_symmetry_cell_setting triclinic
_symmetry_Int_Tables_number 2
_symmetry_space_group_name_Hall '-P 1'
_symmetry_space_group_name_H-M 'P -1'
_cell_angle_alpha 93.93(2)
_cell_angle_beta 117.656(9)
_cell_angle_gamma 110.81(1)
_cell_formula_units_Z 2
_cell_length_a 14.6353(6)
_cell_length_b 17.019(1)
_cell_length_c 14.420(2)
_cell_measurement_reflns_used 11199
_cell_measurement_temperature 123.2
_cell_measurement_theta_max 27.5
_cell_measurement_theta_min 2.4
_cell_volume 2853.2(7)
_computing_cell_refinement PROCESS-AUTO
_computing_data_collection PROCESS-AUTO
_computing_data_reduction 'teXsan Ver. 1.11'
_computing_publication_material 'teXsan Ver. 1.11'
_computing_structure_refinement 'teXsan Ver. 1.10'
_computing_structure_solution SIR92
_diffrn_detector_area_resol_mean 10.00
_diffrn_measured_fraction_theta_full 0.9601
_diffrn_measured_fraction_theta_max 0.9601
_diffrn_measurement_device_type 'Rigaku RAXIS-RAPID Imaging Plate'
_diffrn_measurement_method \w
_diffrn_radiation_type 'Mo K\a'
_diffrn_radiation_wavelength 0.7107
_diffrn_reflns_av_R_equivalents 0.035
_diffrn_reflns_limit_h_max 18
_diffrn_reflns_limit_h_min -18
_diffrn_reflns_limit_k_max 20
_diffrn_reflns_limit_k_min -22
_diffrn_reflns_limit_l_max 18
_diffrn_reflns_limit_l_min -18
_diffrn_reflns_number 16033
_diffrn_reflns_theta_full 27.49
_diffrn_reflns_theta_max 27.49
_exptl_absorpt_coefficient_mu 0.582
_exptl_absorpt_correction_T_max 0.890
_exptl_absorpt_correction_T_min 0.701
_exptl_absorpt_correction_type multi-scan
_exptl_absorpt_process_details '(Higashi, 1995)'
_exptl_crystal_colour blue
_exptl_crystal_density_diffrn 1.637
_exptl_crystal_density_method 'not measured'
_exptl_crystal_description prism
_exptl_crystal_size_max 0.300
_exptl_crystal_size_mid 0.200
_exptl_crystal_size_min 0.200
_refine_diff_density_max 1.34
_refine_diff_density_min -0.63
_refine_ls_extinction_method none
_refine_ls_goodness_of_fit_ref 0.880
_refine_ls_number_parameters 852
_refine_ls_number_reflns 6873
_refine_ls_R_factor_gt 0.0614
_refine_ls_shift/su_max 0.0346
_refine_ls_structure_factor_coef Fsqd
_refine_ls_weighting_details 'w = 1/[\s^2^(Fo^2^) + (0.19800(Max(Fo^2^,0) + 2Fc^2^)/3)^2^]'
_refine_ls_weighting_scheme calc
_refine_ls_wR_factor_ref 0.1850
_reflns_number_gt 6873
_reflns_number_total 12550
_reflns_threshold_expression F^2^>3.0\s(F^2^)
_cod_data_source_file ic0207193_1.cif
_cod_data_source_block py-nit-mnhfac
_cod_original_cell_volume 2853.3(7)
_cod_original_sg_symbol_H-M 'P -1 '
_cod_original_formula_sum 'C44 H36 F24 N6 Mn2 O12 '
_cod_database_code 4313619

loop_
_symmetry_equiv_pos_as_xyz
x,y,z
-x,-y,-z

loop_
_atom_site_label
_atom_site_type_symbol
_atom_site_fract_x
_atom_site_fract_y
_atom_site_fract_z
_atom_site_U_iso_or_equiv
_atom_site_adp_type
_atom_site_occupancy
_atom_site_calc_flag
_atom_site_refinement_flags
_atom_site_disorder_assembly
_atom_site_disorder_group
Mn(1) Mn 1.04540(7) -0.00691(5) 0.82624(7) 0.0180(2) Uani 1.00 d . . .
Mn(2) Mn 0.57803(7) 0.37732(5) 0.48068(7) 0.0182(2) Uani 1.00 d . . .
F(1) F 0.7158(5) -0.1202(5) 0.4476(6) 0.111(2) Uani 1.00 d . . .
F(2) F 0.8224(5) 0.0075(4) 0.4661(4) 0.073(2) Uani 1.00 d . . .
F(3) F 0.8219(8) -0.0966(7) 0.3796(4) 0.138(3) Uani 1.00 d . . .
F(4) F 1.2001(4) -0.1644(3) 0.7142(4) 0.061(1) Uani 1.00 d . . .
F(5) F 1.0522(5) -0.2746(3) 0.6882(5) 0.072(2) Uani 1.00 d . . .
F(6) F 1.0580(5) -0.2372(4) 0.5506(4) 0.085(2) Uani 1.00 d . . .
F(7) F 1.2093(8) -0.0985(6) 1.1461(7) 0.123(4) Uani 1.00 d . . .
F(8) F 1.3671(7) -0.0541(8) 1.1773(9) 0.174(5) Uani 1.00 d . . .
F(9) F 1.256(1) -0.1575(6) 1.0548(8) 0.214(6) Uani 1.00 d . . .
F(10) F 1.4965(5) 0.0963(5) 0.9614(6) 0.094(2) Uani 1.00 d . . .
F(11) F 1.4111(5) 0.1617(4) 0.8631(6) 0.083(2) Uani 1.00 d . . .
F(12) F 1.3687(6) 0.0313(4) 0.7998(6) 0.106(3) Uani 1.00 d . . .
F(13) F 0.5459(4) 0.2894(4) 0.1210(4) 0.072(2) Uani 1.00 d . . .
F(14) F 0.6899(6) 0.4103(4) 0.2222(5) 0.075(2) Uani 1.00 d . . .
F(15) F 0.7133(6) 0.2950(5) 0.2084(5) 0.086(2) Uani 1.00 d . . .
F(16) F 0.6848(8) 0.1087(5) 0.4329(7) 0.125(4) Uani 1.00 d . . .
F(17) F 0.5536(6) 0.0844(4) 0.4660(7) 0.108(3) Uani 1.00 d . . .
F(18) F 0.7209(7) 0.1741(4) 0.5853(5) 0.108(3) Uani 1.00 d . . .
F(19) F 0.6282(3) 0.5627(3) 0.2912(3) 0.046(1) Uani 1.00 d . . .
F(20) F 0.7256(5) 0.6751(3) 0.4287(4) 0.058(1) Uani 1.00 d . . .
F(21) F 0.8123(4) 0.6266(4) 0.3696(4) 0.059(2) Uani 1.00 d . . .
F(22) F 1.0335(3) 0.5144(4) 0.6201(4) 0.058(2) Uani 1.00 d . . .
F(23) F 0.9374(4) 0.3814(3) 0.6090(5) 0.070(2) Uani 1.00 d . . .
F(24) F 0.9983(3) 0.4830(4) 0.7454(3) 0.056(1) Uani 1.00 d . . .
O(1) O 1.0233(3) 0.1060(2) 0.8588(3) 0.0206(10) Uani 1.00 d . . .
O(2) O 1.3487(4) 0.3595(3) 1.1056(4) 0.036(1) Uani 1.00 d . . .
O(3) O 0.9309(4) -0.0252(3) 0.6551(3) 0.026(1) Uani 1.00 d . . .
O(4) O 1.0613(4) -0.1148(3) 0.7576(4) 0.031(1) Uani 1.00 d . . .
O(5) O 1.1402(3) -0.0304(3) 0.9810(3) 0.024(1) Uani 1.00 d . . .
O(6) O 1.2191(3) 0.0733(3) 0.8643(3) 0.025(1) Uani 1.00 d . . .
O(7) O 0.5454(3) 0.3786(2) 0.6114(3) 0.0193(9) Uani 1.00 d . . .
O(8) O 0.8807(3) 0.5525(3) 0.9408(3) 0.027(1) Uani 1.00 d . . .
O(9) O 0.5848(3) 0.3551(3) 0.3330(3) 0.028(1) Uani 1.00 d . . .
O(10) O 0.5772(4) 0.2513(3) 0.4750(3) 0.028(1) Uani 1.00 d . . .
O(11) O 0.6457(3) 0.5113(2) 0.4721(3) 0.0205(10) Uani 1.00 d . . .
O(12) O 0.7648(3) 0.4238(3) 0.5975(3) 0.024(1) Uani 1.00 d . . .
N(1) N 1.1064(4) 0.1859(3) 0.9000(4) 0.019(1) Uani 1.00 d . . .
N(2) N 1.2608(4) 0.3047(3) 1.0152(4) 0.025(1) Uani 1.00 d . . .
N(3) N 1.1120(4) 0.0821(3) 1.1654(4) 0.019(1) Uani 1.00 d . . .
N(4) N 0.6294(4) 0.4036(3) 0.7130(4) 0.018(1) Uani 1.00 d . . .
N(5) N 0.7903(4) 0.4852(3) 0.8664(4) 0.020(1) Uani 1.00 d . . .
N(6) N 0.5993(4) 0.6307(3) 0.6196(4) 0.019(1) Uani 1.00 d . . .
C(1) C 1.1919(5) 0.2231(4) 1.0038(5) 0.021(1) Uani 1.00 d . . .
C(2) C 1.1077(5) 0.1278(3) 1.0919(4) 0.019(1) Uani 1.00 d . . .
C(3) C 1.2054(5) 0.1779(4) 1.0901(4) 0.022(1) Uani 1.00 d . . .
C(4) C 1.3111(5) 0.1823(4) 1.1664(5) 0.030(2) Uani 1.00 d . . .
C(5) C 1.3148(5) 0.1338(4) 1.2394(5) 0.030(2) Uani 1.00 d . . .
C(6) C 1.2151(5) 0.0841(4) 1.2365(5) 0.026(2) Uani 1.00 d . . .
C(7) C 1.2308(6) 0.3214(4) 0.9052(5) 0.026(2) Uani 1.00 d . . .
C(8) C 1.1038(5) 0.2500(4) 0.8334(5) 0.022(1) Uani 1.00 d . . .
C(9) C 1.2458(7) 0.4156(4) 0.9118(6) 0.037(2) Uani 1.00 d . . .
C(10) C 1.3139(6) 0.3057(4) 0.8794(6) 0.032(2) Uani 1.00 d . . .
C(11) C 1.0137(6) 0.2796(4) 0.8291(6) 0.031(2) Uani 1.00 d . . .
C(12) C 1.0686(7) 0.2059(4) 0.7195(5) 0.034(2) Uani 1.00 d . . .
C(13) C 0.8176(7) -0.0715(6) 0.4641(6) 0.048(2) Uani 1.00 d . . .
C(14) C 0.9104(5) -0.0740(4) 0.5726(5) 0.027(2) Uani 1.00 d . . .
C(15) C 0.9588(6) -0.1305(5) 0.5669(5) 0.036(2) Uani 1.00 d . . .
C(16) C 1.0327(5) -0.1444(4) 0.6613(5) 0.030(2) Uani 1.00 d . . .
C(17) C 1.0861(6) -0.2052(5) 0.6518(6) 0.044(2) Uani 1.00 d . . .
C(18) C 1.2564(8) -0.0927(6) 1.0929(8) 0.056(3) Uani 1.00 d . . .
C(19) C 1.2344(5) -0.0349(4) 1.0145(5) 0.027(2) Uani 1.00 d . . .
C(20) C 1.3165(5) 0.0050(4) 0.9888(6) 0.034(2) Uani 1.00 d . . .
C(21) C 1.3030(5) 0.0547(4) 0.9143(5) 0.026(2) Uani 1.00 d . . .
C(22) C 1.3947(6) 0.0868(4) 0.8849(6) 0.035(2) Uani 1.00 d . . .
C(23) C 0.7116(4) 0.4860(3) 0.7683(4) 0.018(1) Uani 1.00 d . . .
C(24) C 0.6083(5) 0.5658(3) 0.6658(4) 0.019(1) Uani 1.00 d . . .
C(25) C 0.7134(5) 0.5621(3) 0.7273(4) 0.016(1) Uani 1.00 d . . .
C(26) C 0.8133(5) 0.6287(4) 0.7452(5) 0.022(1) Uani 1.00 d . . .
C(27) C 0.8044(5) 0.6974(4) 0.6968(5) 0.022(1) Uani 1.00 d . . .
C(28) C 0.6955(5) 0.6941(4) 0.6337(5) 0.022(1) Uani 1.00 d . . .
C(29) C 0.6349(5) 0.3431(4) 0.7852(5) 0.022(1) Uani 1.00 d . . .
C(30) C 0.7665(5) 0.3929(4) 0.8761(5) 0.022(1) Uani 1.00 d . . .
C(31) C 0.5557(6) 0.3464(5) 0.8269(6) 0.034(2) Uani 1.00 d . . .
C(32) C 0.5950(6) 0.2512(4) 0.7224(5) 0.031(2) Uani 1.00 d . . .
C(33) C 0.8421(5) 0.3669(4) 0.8474(5) 0.029(2) Uani 1.00 d . . .
C(34) C 0.7952(6) 0.3900(4) 0.9917(5) 0.030(2) Uani 1.00 d . . .
C(35) C 0.6455(6) 0.3245(5) 0.2155(6) 0.041(2) Uani 1.00 d . . .
C(36) C 0.6242(5) 0.3082(4) 0.3102(5) 0.027(2) Uani 1.00 d . . .
C(37) C 0.6474(6) 0.2438(5) 0.3561(6) 0.040(2) Uani 1.00 d . . .
C(38) C 0.6228(5) 0.2203(4) 0.4357(6) 0.034(2) Uani 1.00 d . . .
C(39) C 0.6459(8) 0.1461(6) 0.4790(8) 0.052(3) Uani 1.00 d . . .
C(40) C 0.7262(5) 0.6024(4) 0.3890(5) 0.031(2) Uani 1.00 d . . .
C(41) C 0.7333(5) 0.5420(4) 0.4649(4) 0.022(1) Uani 1.00 d . . .
C(42) C 0.8316(5) 0.5278(4) 0.5143(5) 0.025(1) Uani 1.00 d . . .
C(43) C 0.8399(5) 0.4714(4) 0.5799(5) 0.024(1) Uani 1.00 d . . .
C(44) C 0.9537(5) 0.4632(5) 0.6374(5) 0.033(2) Uani 1.00 d . . .
H(1) H 1.0350 0.1250 1.0392 0.0234 Uiso 1.00 calc . . .
H(2) H 1.387(5) 0.221(4) 1.175(5) 0.014(8) Uiso 1.00 calc . . .
H(3) H 1.387(6) 0.130(4) 1.287(6) 0.032(7) Uiso 1.00 calc . . .
H(4) H 1.2165 0.0485 1.2845 0.0302 Uiso 1.00 calc . . .
H(5) H 1.213(9) 0.426(7) 0.841(9) 0.078(4) Uiso 1.00 calc . . .
H(6) H 1.1934 0.4234 0.9285 0.0437 Uiso 1.00 calc . . .
H(7) H 1.3222 0.4555 0.9677 0.0437 Uiso 1.00 calc . . .
H(8) H 1.308(4) 0.313(3) 0.823(5) 0.004(8) Uiso 1.00 calc . . .
H(9) H 1.3901 0.3398 0.9375 0.0394 Uiso 1.00 calc . . .
H(10) H 1.2965 0.2453 0.8680 0.0394 Uiso 1.00 calc . . .
H(11) H 0.9423 0.2297 0.8002 0.0390 Uiso 1.00 calc . . .
H(12) H 1.039(6) 0.306(5) 0.904(6) 0.039(6) Uiso 1.00 calc . . .
H(13) H 1.0049 0.3180 0.7847 0.0390 Uiso 1.00 calc . . .
H(14) H 0.9905 0.1608 0.6827 0.0439 Uiso 1.00 calc . . .
H(15) H 1.0704 0.2477 0.6786 0.0439 Uiso 1.00 calc . . .
H(16) H 1.124(7) 0.187(5) 0.726(6) 0.040(6) Uiso 1.00 calc . . .
H(17) H 0.9386 -0.1617 0.4986 0.0454 Uiso 1.00 calc . . .
H(18) H 1.3861 -0.0022 1.0240 0.0371 Uiso 1.00 calc . . .
H(19) H 0.5395 0.5205 0.6561 0.0244 Uiso 1.00 calc . . .
H(20) H 0.889(4) 0.633(3) 0.795(4) 0.001(8) Uiso 1.00 calc . . .
H(21) H 0.873(5) 0.743(3) 0.707(4) 0.003(8) Uiso 1.00 calc . . .
H(22) H 0.6880 0.7387 0.5982 0.0231 Uiso 1.00 calc . . .
H(23) H 0.5814 0.4026 0.8672 0.0397 Uiso 1.00 calc . . .
H(24) H 0.487(8) 0.320(6) 0.758(7) 0.056(5) Uiso 1.00 calc . . .
H(25) H 0.5509 0.3058 0.8691 0.0397 Uiso 1.00 calc . . .
H(26) H 0.520(6) 0.220(4) 0.678(6) 0.025(7) Uiso 1.00 calc . . .
H(27) H 0.627(5) 0.254(4) 0.680(5) 0.009(8) Uiso 1.00 calc . . .
H(28) H 0.6305 0.2214 0.7694 0.0369 Uiso 1.00 calc . . .
H(29) H 0.8106 0.3541 0.7702 0.0326 Uiso 1.00 calc . . .
H(30) H 0.9175 0.4147 0.8825 0.0326 Uiso 1.00 calc . . .
H(31) H 0.842(6) 0.311(5) 0.858(5) 0.0326 Uiso 1.00 calc . . .
H(32) H 0.760(5) 0.411(4) 1.014(5) 0.019(7) Uiso 1.00 calc . . .
H(33) H 0.773(6) 0.332(5) 1.003(6) 0.043(6) Uiso 1.00 calc . . .
H(34) H 0.8770 0.4210 1.0411 0.0361 Uiso 1.00 calc . . .
H(35) H 0.8933 0.5576 0.5030 0.0286 Uiso 1.00 calc . . .
H(36) H 0.683(6) 0.215(4) 0.338(5) 0.031(7) Uiso 1.00 calc . . .

loop_
_atom_site_aniso_label
_atom_site_aniso_U_11
_atom_site_aniso_U_22
_atom_site_aniso_U_33
_atom_site_aniso_U_12
_atom_site_aniso_U_13
_atom_site_aniso_U_23
Mn(1) 0.0218(4) 0.0176(4) 0.0195(4) 0.0102(4) 0.0132(4) 0.0068(3)
Mn(2) 0.0186(4) 0.0180(4) 0.0175(4) 0.0097(4) 0.0078(3) 0.0066(3)
F(1) 0.033(3) 0.133(6) 0.086(5) 0.009(4) -0.007(3) 0.034(4)
F(2) 0.083(4) 0.091(4) 0.044(3) 0.053(3) 0.019(3) 0.027(3)
F(3) 0.182(7) 0.26(1) 0.025(3) 0.184(8) 0.036(4) 0.025(4)
F(4) 0.036(2) 0.054(3) 0.088(4) 0.023(2) 0.031(2) -0.007(2)
F(5) 0.076(4) 0.032(2) 0.125(5) 0.030(3) 0.064(4) 0.018(3)
F(6) 0.089(4) 0.105(4) 0.062(3) 0.067(4) 0.029(3) -0.017(3)
F(7) 0.186(8) 0.192(8) 0.170(7) 0.161(7) 0.155(7) 0.161(7)
F(8) 0.096(6) 0.24(1) 0.182(10) 0.079(7) 0.053(6) 0.175(10)
F(9) 0.54(2) 0.123(7) 0.136(7) 0.24(1) 0.22(1) 0.116(6)
F(10) 0.051(3) 0.161(6) 0.122(5) 0.066(4) 0.063(4) 0.098(5)
F(11) 0.077(4) 0.065(3) 0.180(6) 0.049(3) 0.103(4) 0.083(4)
F(12) 0.114(5) 0.078(4) 0.137(6) -0.001(4) 0.112(5) -0.016(4)
F(13) 0.060(3) 0.113(5) 0.031(2) 0.029(3) 0.022(2) 0.017(3)
F(14) 0.109(5) 0.063(3) 0.085(4) 0.032(3) 0.078(4) 0.027(3)
F(15) 0.118(5) 0.147(6) 0.095(4) 0.105(5) 0.091(4) 0.074(4)
F(16) 0.230(9) 0.134(6) 0.189(8) 0.163(7) 0.171(8) 0.116(6)
F(17) 0.115(6) 0.061(4) 0.193(8) 0.058(4) 0.097(6) 0.078(5)
F(18) 0.143(6) 0.094(5) 0.078(4) 0.092(5) 0.022(4) 0.037(4)
F(19) 0.040(2) 0.052(3) 0.032(2) 0.018(2) 0.010(2) 0.026(2)
F(20) 0.100(4) 0.033(2) 0.054(3) 0.035(3) 0.044(3) 0.023(2)
F(21) 0.047(3) 0.091(4) 0.074(3) 0.038(3) 0.046(3) 0.065(3)
F(22) 0.030(2) 0.104(4) 0.063(3) 0.038(3) 0.032(2) 0.051(3)
F(23) 0.046(3) 0.065(3) 0.085(4) 0.041(3) 0.016(3) 0.014(3)
F(24) 0.032(2) 0.100(4) 0.027(2) 0.030(3) 0.009(2) 0.018(2)
O(1) 0.022(2) 0.017(2) 0.025(2) 0.009(2) 0.014(2) 0.006(2)
O(2) 0.030(2) 0.026(2) 0.034(3) -0.004(2) 0.017(2) -0.001(2)
O(3) 0.034(2) 0.028(2) 0.022(2) 0.016(2) 0.017(2) 0.006(2)
O(4) 0.040(3) 0.025(2) 0.036(3) 0.017(2) 0.025(2) 0.007(2)
O(5) 0.024(2) 0.027(2) 0.025(2) 0.015(2) 0.014(2) 0.011(2)
O(6) 0.024(2) 0.024(2) 0.035(2) 0.013(2) 0.018(2) 0.016(2)
O(7) 0.012(2) 0.021(2) 0.016(2) 0.005(2) 0.003(1) 0.003(1)
O(8) 0.022(2) 0.026(2) 0.019(2) 0.009(2) 0.002(2) 0.003(2)
O(9) 0.024(2) 0.033(2) 0.024(2) 0.014(2) 0.010(2) 0.008(2)
O(10) 0.030(2) 0.026(2) 0.030(2) 0.016(2) 0.014(2) 0.006(2)
O(11) 0.018(2) 0.019(2) 0.019(2) 0.008(2) 0.007(2) 0.005(1)
O(12) 0.020(2) 0.030(2) 0.020(2) 0.011(2) 0.009(2) 0.009(2)
N(1) 0.022(2) 0.019(2) 0.021(2) 0.009(2) 0.014(2) 0.008(2)
N(2) 0.029(3) 0.020(2) 0.027(3) 0.004(2) 0.021(2) 0.008(2)
N(3) 0.020(2) 0.020(2) 0.019(2) 0.009(2) 0.012(2) 0.004(2)
N(4) 0.018(2) 0.018(2) 0.020(2) 0.009(2) 0.010(2) 0.007(2)
N(5) 0.018(2) 0.021(2) 0.016(2) 0.008(2) 0.005(2) 0.005(2)
N(6) 0.021(2) 0.016(2) 0.019(2) 0.010(2) 0.009(2) 0.008(2)
C(1) 0.022(3) 0.022(3) 0.023(3) 0.010(2) 0.016(2) 0.005(2)
C(2) 0.017(3) 0.018(3) 0.021(3) 0.007(2) 0.010(2) 0.005(2)
C(3) 0.021(3) 0.019(3) 0.021(3) 0.005(2) 0.011(2) 0.004(2)
C(4) 0.023(3) 0.036(3) 0.023(3) 0.007(3) 0.012(3) 0.009(2)
C(5) 0.019(3) 0.035(3) 0.021(3) 0.009(3) 0.004(2) 0.005(2)
C(6) 0.030(3) 0.028(3) 0.022(3) 0.012(3) 0.014(3) 0.010(2)
C(7) 0.044(4) 0.022(3) 0.031(3) 0.014(3) 0.032(3) 0.014(2)
C(8) 0.033(3) 0.017(3) 0.027(3) 0.012(3) 0.022(3) 0.013(2)
C(9) 0.052(4) 0.017(3) 0.047(4) 0.012(3) 0.033(4) 0.008(3)
C(10) 0.047(4) 0.030(3) 0.037(4) 0.017(3) 0.034(3) 0.017(3)
C(11) 0.036(4) 0.028(3) 0.042(4) 0.020(3) 0.024(3) 0.016(3)
C(12) 0.056(4) 0.025(3) 0.025(3) 0.014(3) 0.027(3) 0.008(2)
C(13) 0.045(5) 0.065(5) 0.025(4) 0.032(4) 0.009(3) -0.003(3)
C(14) 0.020(3) 0.031(3) 0.024(3) 0.003(3) 0.013(2) 0.004(2)
C(15) 0.036(4) 0.042(4) 0.032(4) 0.020(3) 0.019(3) -0.005(3)
C(16) 0.027(3) 0.020(3) 0.040(4) 0.002(3) 0.023(3) -0.005(2)
C(17) 0.035(4) 0.034(4) 0.052(5) 0.012(3) 0.021(3) -0.010(3)
C(18) 0.068(6) 0.078(6) 0.089(6) 0.063(5) 0.063(5) 0.067(5)
C(19) 0.027(3) 0.035(3) 0.034(3) 0.020(3) 0.020(3) 0.018(3)
C(20) 0.026(3) 0.039(4) 0.048(4) 0.021(3) 0.021(3) 0.025(3)
C(21) 0.022(3) 0.024(3) 0.035(3) 0.009(3) 0.018(3) 0.011(2)
C(22) 0.032(4) 0.039(4) 0.050(4) 0.023(3) 0.028(3) 0.021(3)
C(23) 0.017(3) 0.021(3) 0.017(3) 0.008(2) 0.010(2) 0.005(2)
C(24) 0.020(3) 0.021(3) 0.015(3) 0.008(2) 0.010(2) 0.004(2)
C(25) 0.021(3) 0.017(2) 0.011(2) 0.010(2) 0.009(2) 0.004(2)
C(26) 0.021(3) 0.023(3) 0.022(3) 0.009(2) 0.012(2) 0.006(2)
C(27) 0.020(3) 0.019(3) 0.024(3) 0.005(2) 0.012(2) 0.005(2)
C(28) 0.025(3) 0.017(3) 0.023(3) 0.011(2) 0.010(2) 0.008(2)
C(29) 0.024(3) 0.022(3) 0.025(3) 0.013(2) 0.013(2) 0.015(2)
C(30) 0.022(3) 0.019(3) 0.025(3) 0.010(2) 0.011(2) 0.012(2)
C(31) 0.034(4) 0.039(4) 0.038(4) 0.020(3) 0.021(3) 0.024(3)
C(32) 0.025(3) 0.024(3) 0.029(3) 0.012(3) 0.004(3) 0.008(3)
C(33) 0.028(3) 0.026(3) 0.030(3) 0.015(3) 0.012(3) 0.009(2)
C(34) 0.039(4) 0.030(3) 0.023(3) 0.019(3) 0.015(3) 0.015(3)
C(35) 0.045(4) 0.053(5) 0.041(4) 0.029(4) 0.029(4) 0.014(3)
C(36) 0.021(3) 0.031(3) 0.028(3) 0.015(3) 0.011(2) 0.000(2)
C(37) 0.040(4) 0.042(4) 0.059(5) 0.026(3) 0.035(4) 0.015(3)
C(38) 0.028(3) 0.031(3) 0.039(4) 0.016(3) 0.014(3) 0.005(3)
C(39) 0.063(5) 0.048(5) 0.071(6) 0.039(4) 0.043(5) 0.027(4)
C(40) 0.028(3) 0.031(3) 0.033(3) 0.009(3) 0.019(3) 0.015(3)
C(41) 0.016(3) 0.022(3) 0.021(3) 0.006(2) 0.008(2) 0.003(2)
C(42) 0.021(3) 0.027(3) 0.022(3) 0.008(3) 0.010(2) 0.007(2)
C(43) 0.018(3) 0.027(3) 0.020(3) 0.008(2) 0.007(2) 0.004(2)
C(44) 0.025(3) 0.045(4) 0.031(3) 0.018(3) 0.013(3) 0.017(3)

loop_
_atom_type_symbol
_atom_type_description
_atom_type_scat_dispersion_real
_atom_type_scat_dispersion_imag
_atom_type_scat_source
C C 0.003 0.002
;International Tables for Crystallography
(1992, Vol. C, Tables 4.2.6.8 and 6.1.1.1)
;
H H 0.000 0.000
;International Tables for Crystallography
(1992, Vol. C, Table 6.1.1.2)
;
N N 0.006 0.003
;International Tables for Crystallography
(1992, Vol. C, Tables 4.2.6.8 and 6.1.1.1)
;
O O 0.011 0.006
;International Tables for Crystallography
(1992, Vol. C, Tables 4.2.6.8 and 6.1.1.1)
;
F F 0.017 0.010
;International Tables for Crystallography
(1992, Vol. C, Tables 4.2.6.8 and 6.1.1.1)
;
Mn Mn 0.337 0.728
;International Tables for Crystallography
(1992, Vol. C, Tables 4.2.6.8 and 6.1.1.1)
;

loop_
_geom_angle_atom_site_label_1
_geom_angle_atom_site_label_2
_geom_angle_atom_site_label_3
_geom_angle
_geom_angle_site_symmetry_1
_geom_angle_site_symmetry_2
_geom_angle_site_symmetry_3
_geom_angle_publ_flag
O(1) Mn(1) O(3) 87.2(1) . . . yes
O(1) Mn(1) O(4) 166.5(2) . . . yes
O(1) Mn(1) O(5) 107.9(1) . . . yes
O(1) Mn(1) O(6) 91.3(1) . . . yes
O(1) Mn(1) N(3) 86.3(2) . . 2_757 yes
O(3) Mn(1) O(4) 81.1(2) . . . yes
O(3) Mn(1) O(5) 163.0(2) . . . yes
O(3) Mn(1) O(6) 106.8(2) . . . yes
O(3) Mn(1) N(3) 87.8(2) . . 2_757 yes
O(4) Mn(1) O(5) 84.7(2) . . . yes
O(4) Mn(1) O(6) 85.6(2) . . . yes
O(4) Mn(1) N(3) 100.0(2) . . 2_757 yes
O(5) Mn(1) O(6) 81.3(1) . . . yes
O(5) Mn(1) N(3) 85.4(2) . . 2_757 yes
O(6) Mn(1) N(3) 165.1(2) . . 2_757 yes
O(7) Mn(2) O(9) 170.3(1) . . . yes
O(7) Mn(2) O(10) 93.6(2) . . . yes
O(7) Mn(2) O(11) 108.3(1) . . . yes
O(7) Mn(2) O(12) 91.5(1) . . . yes
O(7) Mn(2) N(6) 84.4(1) . . 2_666 yes
O(9) Mn(2) O(10) 80.9(2) . . . yes
O(9) Mn(2) O(11) 79.6(1) . . . yes
O(9) Mn(2) O(12) 95.8(1) . . . yes
O(9) Mn(2) N(6) 90.3(2) . . 2_666 yes
O(10) Mn(2) O(11) 151.7(2) . . . yes
O(10) Mn(2) O(12) 83.0(2) . . . yes
O(10) Mn(2) N(6) 112.6(2) . . 2_666 yes
O(11) Mn(2) O(12) 78.8(1) . . . yes
O(11) Mn(2) N(6) 87.8(1) . . 2_666 yes
O(12) Mn(2) N(6) 164.0(2) . . 2_666 yes
Mn(1) O(1) N(1) 123.4(3) . . . yes
Mn(1) O(3) C(14) 130.0(4) . . . yes
Mn(1) O(4) C(16) 129.4(4) . . . yes
Mn(1) O(5) C(19) 124.1(4) . . . yes
Mn(1) O(6) C(21) 124.2(4) . . . yes
Mn(2) O(7) N(4) 120.8(3) . . . yes
Mn(2) O(9) C(36) 126.7(4) . . . yes
Mn(2) O(10) C(38) 126.6(4) . . . yes
Mn(2) O(11) C(41) 120.6(3) . . . yes
Mn(2) O(12) C(43) 122.5(3) . . . yes
O(1) N(1) C(1) 126.4(4) . . . yes
O(1) N(1) C(8) 120.9(4) . . . yes
C(1) N(1) C(8) 112.2(4) . . . yes
O(2) N(2) C(1) 125.4(5) . . . yes
O(2) N(2) C(7) 123.2(5) . . . yes
C(1) N(2) C(7) 111.1(5) . . . yes
Mn(1) N(3) C(2) 121.5(3) 2_757 . . yes
Mn(1) N(3) C(6) 120.8(4) 2_757 . . yes
C(2) N(3) C(6) 117.6(5) . . . yes
O(7) N(4) C(23) 125.2(4) . . . yes
O(7) N(4) C(29) 122.0(4) . . . yes
C(23) N(4) C(29) 112.4(4) . . . yes
O(8) N(5) C(23) 125.6(4) . . . yes
O(8) N(5) C(30) 122.2(4) . . . yes
C(23) N(5) C(30) 111.9(4) . . . yes
Mn(2) N(6) C(24) 117.1(4) 2_666 . . yes
Mn(2) N(6) C(28) 124.8(3) 2_666 . . yes
C(24) N(6) C(28) 118.1(4) . . . yes
N(1) C(1) N(2) 109.6(5) . . . yes
N(1) C(1) C(3) 123.4(5) . . . yes
N(2) C(1) C(3) 127.0(5) . . . yes
N(3) C(2) C(3) 121.8(5) . . . yes
C(1) C(3) C(2) 118.1(5) . . . yes
C(1) C(3) C(4) 122.0(5) . . . yes
C(2) C(3) C(4) 119.8(5) . . . yes
C(3) C(4) C(5) 118.3(6) . . . yes
C(4) C(5) C(6) 119.5(6) . . . yes
N(3) C(6) C(5) 122.9(5) . . . yes
N(2) C(7) C(8) 100.2(4) . . . yes
N(2) C(7) C(9) 109.9(5) . . . yes
N(2) C(7) C(10) 105.4(5) . . . yes
C(8) C(7) C(9) 114.6(5) . . . yes
C(8) C(7) C(10) 114.5(5) . . . yes
C(9) C(7) C(10) 111.2(5) . . . yes
N(1) C(8) C(7) 100.0(4) . . . yes
N(1) C(8) C(11) 105.6(4) . . . yes
N(1) C(8) C(12) 110.1(4) . . . yes
C(7) C(8) C(11) 114.6(5) . . . yes
C(7) C(8) C(12) 115.0(5) . . . yes
C(11) C(8) C(12) 110.5(5) . . . yes
F(1) C(13) F(2) 104.7(7) . . . yes
F(1) C(13) F(3) 109.5(8) . . . yes
F(1) C(13) C(14) 109.0(7) . . . yes
F(2) C(13) F(3) 106.0(8) . . . yes
F(2) C(13) C(14) 112.5(6) . . . yes
F(3) C(13) C(14) 114.6(6) . . . yes
O(3) C(14) C(13) 114.2(5) . . . yes
O(3) C(14) C(15) 128.6(6) . . . yes
C(13) C(14) C(15) 117.2(6) . . . yes
C(14) C(15) C(16) 120.6(6) . . . yes
O(4) C(16) C(15) 128.1(6) . . . yes
O(4) C(16) C(17) 112.8(6) . . . yes
C(15) C(16) C(17) 119.0(6) . . . yes
F(4) C(17) F(5) 106.2(7) . . . yes
F(4) C(17) F(6) 108.1(6) . . . yes
F(4) C(17) C(16) 111.0(5) . . . yes
F(5) C(17) F(6) 106.8(6) . . . yes
F(5) C(17) C(16) 110.1(6) . . . yes
F(6) C(17) C(16) 114.3(7) . . . yes
F(7) C(18) F(8) 98.4(9) . . . yes
F(7) C(18) F(9) 118.4(9) . . . yes
F(7) C(18) C(19) 115.5(6) . . . yes
F(8) C(18) F(9) 98.0(10) . . . yes
F(8) C(18) C(19) 110.7(7) . . . yes
F(9) C(18) C(19) 112.9(7) . . . yes
O(5) C(19) C(18) 114.0(5) . . . yes
O(5) C(19) C(20) 127.7(5) . . . yes
C(18) C(19) C(20) 118.3(5) . . . yes
C(19) C(20) C(21) 123.2(5) . . . yes
O(6) C(21) C(20) 126.8(5) . . . yes
O(6) C(21) C(22) 115.7(5) . . . yes
C(20) C(21) C(22) 117.4(5) . . . yes
F(10) C(22) F(11) 105.9(6) . . . yes
F(10) C(22) F(12) 104.2(7) . . . yes
F(10) C(22) C(21) 114.3(6) . . . yes
F(11) C(22) F(12) 106.8(7) . . . yes
F(11) C(22) C(21) 113.4(5) . . . yes
F(12) C(22) C(21) 111.5(6) . . . yes
N(4) C(23) N(5) 108.5(4) . . . yes
N(4) C(23) C(25) 124.8(5) . . . yes
N(5) C(23) C(25) 126.8(5) . . . yes
N(6) C(24) C(25) 122.4(5) . . . yes
C(23) C(25) C(24) 117.5(5) . . . yes
C(23) C(25) C(26) 122.7(5) . . . yes
C(24) C(25) C(26) 119.8(5) . . . yes
C(25) C(26) C(27) 118.1(5) . . . yes
C(26) C(27) C(28) 118.2(5) . . . yes
N(6) C(28) C(27) 123.4(5) . . . yes
N(4) C(29) C(30) 99.1(4) . . . yes
N(4) C(29) C(31) 105.5(4) . . . yes
N(4) C(29) C(32) 111.0(5) . . . yes
C(30) C(29) C(31) 113.1(5) . . . yes
C(30) C(29) C(32) 115.8(5) . . . yes
C(31) C(29) C(32) 111.2(5) . . . yes
N(5) C(30) C(29) 100.1(4) . . . yes
N(5) C(30) C(33) 105.9(4) . . . yes
N(5) C(30) C(34) 110.7(5) . . . yes
C(29) C(30) C(33) 113.0(5) . . . yes
C(29) C(30) C(34) 115.1(5) . . . yes
C(33) C(30) C(34) 111.1(5) . . . yes
F(13) C(35) F(14) 104.2(6) . . . yes
F(13) C(35) F(15) 108.6(6) . . . yes
F(13) C(35) C(36) 109.6(6) . . . yes
F(14) C(35) F(15) 106.5(7) . . . yes
F(14) C(35) C(36) 111.9(6) . . . yes
F(15) C(35) C(36) 115.4(6) . . . yes
O(9) C(36) C(35) 114.0(5) . . . yes
O(9) C(36) C(37) 128.0(6) . . . yes
C(35) C(36) C(37) 118.0(5) . . . yes
C(36) C(37) C(38) 121.9(6) . . . yes
O(10) C(38) C(37) 127.4(6) . . . yes
O(10) C(38) C(39) 113.6(6) . . . yes
C(37) C(38) C(39) 118.9(6) . . . yes
F(16) C(39) F(17) 106.8(8) . . . yes
F(16) C(39) F(18) 107.6(8) . . . yes
F(16) C(39) C(38) 114.4(7) . . . yes
F(17) C(39) F(18) 105.4(8) . . . yes
F(17) C(39) C(38) 111.4(7) . . . yes
F(18) C(39) C(38) 110.8(7) . . . yes
F(19) C(40) F(20) 105.6(5) . . . yes
F(19) C(40) F(21) 106.5(5) . . . yes
F(19) C(40) C(41) 111.1(5) . . . yes
F(20) C(40) F(21) 107.7(5) . . . yes
F(20) C(40) C(41) 111.9(5) . . . yes
F(21) C(40) C(41) 113.6(5) . . . yes
O(11) C(41) C(40) 113.1(5) . . . yes
O(11) C(41) C(42) 128.9(5) . . . yes
C(40) C(41) C(42) 118.0(5) . . . yes
C(41) C(42) C(43) 120.0(5) . . . yes
O(12) C(43) C(42) 128.2(5) . . . yes
O(12) C(43) C(44) 114.6(5) . . . yes
C(42) C(43) C(44) 117.1(5) . . . yes
F(22) C(44) F(23) 108.0(6) . . . yes
F(22) C(44) F(24) 107.3(5) . . . yes
F(22) C(44) C(43) 114.6(5) . . . yes
F(23) C(44) F(24) 104.8(5) . . . yes
F(23) C(44) C(43) 111.6(5) . . . yes
F(24) C(44) C(43) 109.9(5) . . . yes

loop_
_geom_bond_atom_site_label_1
_geom_bond_atom_site_label_2
_geom_bond_distance
_geom_bond_site_symmetry_1
_geom_bond_site_symmetry_2
_geom_bond_publ_flag
Mn(1) O(1) 2.115(4) . . yes
Mn(1) O(3) 2.164(4) . . yes
Mn(1) O(4) 2.162(4) . . yes
Mn(1) O(5) 2.170(4) . . yes
Mn(1) O(6) 2.183(4) . . yes
Mn(1) N(3) 2.268(5) . 2_757 yes
Mn(2) O(7) 2.149(4) . . yes
Mn(2) O(9) 2.190(4) . . yes
Mn(2) O(10) 2.136(4) . . yes
Mn(2) O(11) 2.178(4) . . yes
Mn(2) O(12) 2.223(4) . . yes
Mn(2) N(6) 2.254(4) . 2_666 yes
F(1) C(13) 1.32(1) . . yes
F(2) C(13) 1.319(10) . . yes
F(3) C(13) 1.299(9) . . yes
F(4) C(17) 1.332(8) . . yes
F(5) C(17) 1.352(10) . . yes
F(6) C(17) 1.330(9) . . yes
F(7) C(18) 1.235(9) . . yes
F(8) C(18) 1.36(1) . . yes
F(9) C(18) 1.20(1) . . yes
F(10) C(22) 1.320(8) . . yes
F(11) C(22) 1.301(8) . . yes
F(12) C(22) 1.302(9) . . yes
F(13) C(35) 1.329(9) . . yes
F(14) C(35) 1.347(9) . . yes
F(15) C(35) 1.299(8) . . yes
F(16) C(39) 1.312(9) . . yes
F(17) C(39) 1.30(1) . . yes
F(18) C(39) 1.32(1) . . yes
F(19) C(40) 1.344(8) . . yes
F(20) C(40) 1.332(8) . . yes
F(21) C(40) 1.345(7) . . yes
F(22) C(44) 1.327(8) . . yes
F(23) C(44) 1.326(8) . . yes
F(24) C(44) 1.340(8) . . yes
O(1) N(1) 1.314(6) . . yes
O(2) N(2) 1.284(7) . . yes
O(3) C(14) 1.245(7) . . yes
O(4) C(16) 1.254(8) . . yes
O(5) C(19) 1.265(7) . . yes
O(6) C(21) 1.270(7) . . yes
O(7) N(4) 1.308(6) . . yes
O(8) N(5) 1.285(6) . . yes
O(9) C(36) 1.243(7) . . yes
O(10) C(38) 1.268(7) . . yes
O(11) C(41) 1.258(7) . . yes
O(12) C(43) 1.258(7) . . yes
N(1) C(1) 1.332(7) . . yes
N(1) C(8) 1.500(7) . . yes
N(2) C(1) 1.339(7) . . yes
N(2) C(7) 1.513(7) . . yes
N(3) C(2) 1.349(7) . . yes
N(3) C(6) 1.360(7) . . yes
N(4) C(23) 1.343(7) . . yes
N(4) C(29) 1.510(6) . . yes
N(5) C(23) 1.353(7) . . yes
N(5) C(30) 1.514(7) . . yes
N(6) C(24) 1.344(7) . . yes
N(6) C(28) 1.347(7) . . yes
C(1) C(3) 1.480(8) . . yes
C(2) C(3) 1.394(8) . . yes
C(3) C(4) 1.392(8) . . yes
C(4) C(5) 1.375(9) . . yes
C(5) C(6) 1.382(9) . . yes
C(7) C(8) 1.562(9) . . yes
C(7) C(9) 1.528(8) . . yes
C(7) C(10) 1.526(8) . . yes
C(8) C(11) 1.548(8) . . yes
C(8) C(12) 1.516(8) . . yes
C(13) C(14) 1.540(9) . . yes
C(14) C(15) 1.401(9) . . yes
C(15) C(16) 1.393(10) . . yes
C(16) C(17) 1.533(9) . . yes
C(18) C(19) 1.545(9) . . yes
C(19) C(20) 1.382(9) . . yes
C(20) C(21) 1.399(8) . . yes
C(21) C(22) 1.522(8) . . yes
C(23) C(25) 1.457(7) . . yes
C(24) C(25) 1.402(7) . . yes
C(25) C(26) 1.386(8) . . yes
C(26) C(27) 1.415(8) . . yes
C(27) C(28) 1.399(8) . . yes
C(29) C(30) 1.578(8) . . yes
C(29) C(31) 1.548(9) . . yes
C(29) C(32) 1.507(8) . . yes
C(30) C(33) 1.530(8) . . yes
C(30) C(34) 1.528(8) . . yes
C(35) C(36) 1.556(9) . . yes
C(36) C(37) 1.382(9) . . yes
C(37) C(38) 1.40(1) . . yes
C(38) C(39) 1.521(10) . . yes
C(40) C(41) 1.547(8) . . yes
C(41) C(42) 1.399(8) . . yes
C(42) C(43) 1.390(8) . . yes
C(43) C(44) 1.543(8) . . yes

loop_
_geom_contact_atom_site_label_1
_geom_contact_atom_site_label_2
_geom_contact_distance
_geom_contact_site_symmetry_1
_geom_contact_site_symmetry_2
_geom_contact_publ_flag
F(1) F(20) 3.533(9) . 1_545 ?
F(2) F(16) 2.989(7) . . ?
F(2) F(12) 3.368(10) . 2_756 ?
F(2) C(15) 3.413(10) . 2_756 ?
F(3) F(11) 3.288(10) . 2_756 ?
F(3) O(6) 3.359(8) . 2_756 ?
F(3) F(12) 3.41(1) . 2_756 ?
F(3) C(12) 3.456(9) . 2_756 ?
F(4) F(15) 2.970(7) . 2_756 ?
F(4) F(16) 3.271(9) . 2_756 ?
F(4) C(37) 3.449(7) . 2_756 ?
F(5) F(15) 3.208(7) . 2_756 ?
F(5) C(42) 3.412(8) . 1_545 ?
F(5) F(22) 3.536(7) . 1_545 ?
F(5) C(27) 3.548(8) . 1_545 ?
F(6) F(21) 3.108(8) . 1_545 ?
F(6) F(23) 3.289(7) . 2_756 ?
F(6) F(16) 3.50(1) . 2_756 ?
F(8) F(12) 3.60(1) . 2_857 ?
F(9) F(10) 3.51(2) . 2_857 ?
F(10) F(13) 3.52(1) . 1_656 ?
F(10) F(10) 3.55(1) . 2_857 ?
F(10) C(20) 3.559(8) . 2_857 ?
F(11) C(31) 3.340(8) . 1_655 ?
F(11) F(13) 3.388(9) . 1_656 ?
F(12) F(16) 3.562(9) . 2_756 ?
F(13) O(2) 3.419(8) . 1_454 ?
F(14) F(22) 3.251(8) . 2_766 ?
F(15) F(22) 3.496(9) . 2_766 ?
F(17) F(17) 3.21(1) . 2_656 ?
F(20) C(15) 3.366(9) . 1_565 ?
F(21) C(12) 3.445(8) . 2_766 ?
F(21) F(23) 3.585(6) . 2_766 ?
F(22) F(22) 3.078(9) . 2_766 ?
F(22) C(42) 3.541(7) . 2_766 ?
F(24) C(34) 3.432(8) . 2_767 ?
O(2) C(24) 3.132(7) . 2_767 ?
O(2) C(25) 3.296(7) . 2_767 ?
O(2) O(9) 3.522(6) . 1_656 ?
O(8) C(33) 3.411(7) . 2_767 ?
O(8) C(11) 3.516(8) . 2_767 ?
O(8) C(9) 3.529(8) . 2_767 ?
O(9) C(4) 3.492(8) . 1_454 ?
O(10) C(5) 3.433(7) . 1_454 ?
C(2) C(27) 3.492(8) . 2_767 ?
C(4) C(28) 3.510(8) . 2_767 ?
C(5) C(28) 3.432(8) . 2_767 ?
C(6) C(28) 3.566(8) . 2_767 ?
C(11) C(33) 3.435(9) . . ?

loop_
_geom_torsion_atom_site_label_1
_geom_torsion_atom_site_label_2
_geom_torsion_atom_site_label_3
_geom_torsion_atom_site_label_4
_geom_torsion
_geom_torsion_site_symmetry_1
_geom_torsion_site_symmetry_2
_geom_torsion_site_symmetry_3
_geom_torsion_site_symmetry_4
_geom_torsion_publ_flag
Mn(1) O(1) N(1) C(1) -76.1(6) . . . . yes
Mn(1) O(1) N(1) C(8) 112.4(4) . . . . yes
Mn(1) O(3) C(14) C(13) 176.9(5) . . . . yes
Mn(1) O(3) C(14) C(15) -1.9(10) . . . . yes
Mn(1) O(4) C(16) C(15) -16.7(10) . . . . yes
Mn(1) O(4) C(16) C(17) 165.1(4) . . . . yes
Mn(1) O(5) C(19) C(18) -152.4(5) . . . . yes
Mn(1) O(5) C(19) C(20) 27.4(9) . . . . yes
Mn(1) O(6) C(21) C(20) -26.7(9) . . . . yes
Mn(1) O(6) C(21) C(22) 150.2(4) . . . . yes
Mn(1) N(3) C(2) C(3) -176.5(4) . 2_757 2_757 2_757 yes
Mn(1) N(3) C(6) C(5) 175.4(5) . 2_757 2_757 2_757 yes
Mn(2) O(7) N(4) C(23) 69.0(6) . . . . yes
Mn(2) O(7) N(4) C(29) -118.8(4) . . . . yes
Mn(2) O(9) C(36) C(35) -165.0(4) . . . . yes
Mn(2) O(9) C(36) C(37) 16.9(9) . . . . yes
Mn(2) O(10) C(38) C(37) -24.4(10) . . . . yes
Mn(2) O(10) C(38) C(39) 158.9(5) . . . . yes
Mn(2) O(11) C(41) C(40) 142.1(4) . . . . yes
Mn(2) O(11) C(41) C(42) -37.1(7) . . . . yes
Mn(2) O(12) C(43) C(42) 24.8(8) . . . . yes
Mn(2) O(12) C(43) C(44) -153.7(4) . . . . yes
Mn(2) N(6) C(24) C(25) -178.1(4) . 2_666 2_666 2_666 yes
Mn(2) N(6) C(28) C(27) -179.8(4) . 2_666 2_666 2_666 yes
F(1) C(13) C(14) O(3) -79.2(8) . . . . yes
F(1) C(13) C(14) C(15) 99.8(8) . . . . yes
F(2) C(13) C(14) O(3) 36.6(9) . . . . yes
F(2) C(13) C(14) C(15) -144.4(7) . . . . yes
F(3) C(13) C(14) O(3) 157.8(8) . . . . yes
F(3) C(13) C(14) C(15) -23(1) . . . . yes
F(4) C(17) C(16) O(4) -57.0(8) . . . . yes
F(4) C(17) C(16) C(15) 124.7(7) . . . . yes
F(5) C(17) C(16) O(4) 60.3(7) . . . . yes
F(5) C(17) C(16) C(15) -118.0(7) . . . . yes
F(6) C(17) C(16) O(4) -179.5(6) . . . . yes
F(6) C(17) C(16) C(15) 2.1(10) . . . . yes
F(7) C(18) C(19) O(5) -27(1) . . . . yes
F(7) C(18) C(19) C(20) 152.9(9) . . . . yes
F(8) C(18) C(19) O(5) -138.0(9) . . . . yes
F(8) C(18) C(19) C(20) 42(1) . . . . yes
F(9) C(18) C(19) O(5) 113(1) . . . . yes
F(9) C(18) C(19) C(20) -66(1) . . . . yes
F(10) C(22) C(21) O(6) 156.3(6) . . . . yes
F(10) C(22) C(21) C(20) -26.5(9) . . . . yes
F(11) C(22) C(21) O(6) 34.7(9) . . . . yes
F(11) C(22) C(21) C(20) -148.1(7) . . . . yes
F(12) C(22) C(21) O(6) -85.9(8) . . . . yes
F(12) C(22) C(21) C(20) 91.3(8) . . . . yes
F(13) C(35) C(36) O(9) -74.6(7) . . . . yes
F(13) C(35) C(36) C(37) 103.8(7) . . . . yes
F(14) C(35) C(36) O(9) 40.5(8) . . . . yes
F(14) C(35) C(36) C(37) -141.2(7) . . . . yes
F(15) C(35) C(36) O(9) 162.5(7) . . . . yes
F(15) C(35) C(36) C(37) -19(1) . . . . yes
F(16) C(39) C(38) O(10) 174.9(8) . . . . yes
F(16) C(39) C(38) C(37) -2(1) . . . . yes
F(17) C(39) C(38) O(10) 53.8(10) . . . . yes
F(17) C(39) C(38) C(37) -123.3(8) . . . . yes
F(18) C(39) C(38) O(10) -63.3(9) . . . . yes
F(18) C(39) C(38) C(37) 119.7(8) . . . . yes
F(19) C(40) C(41) O(11) -51.9(7) . . . . yes
F(19) C(40) C(41) C(42) 127.4(6) . . . . yes
F(20) C(40) C(41) O(11) 65.8(7) . . . . yes
F(20) C(40) C(41) C(42) -114.9(6) . . . . yes
F(21) C(40) C(41) O(11) -172.0(5) . . . . yes
F(21) C(40) C(41) C(42) 7.3(8) . . . . yes
F(22) C(44) C(43) O(12) -179.0(5) . . . . yes
F(22) C(44) C(43) C(42) 2.3(9) . . . . yes
F(23) C(44) C(43) O(12) 57.9(7) . . . . yes
F(23) C(44) C(43) C(42) -120.8(6) . . . . yes
F(24) C(44) C(43) O(12) -58.0(7) . . . . yes
F(24) C(44) C(43) C(42) 123.3(6) . . . . yes
O(1) Mn(1) O(3) C(14) 166.8(5) . . . . yes
O(1) Mn(1) O(4) C(16) -15(1) . . . . yes
O(1) Mn(1) O(5) C(19) -122.8(5) . . . . yes
O(1) Mn(1) O(6) C(21) 141.9(5) . . . . yes
O(1) Mn(1) N(3) C(2) -120.1(4) . . 2_757 2_757 yes
O(1) Mn(1) N(3) C(6) 61.4(4) . . 2_757 2_757 yes
O(1) N(1) C(1) N(2) 179.3(4) . . . . yes
O(1) N(1) C(1) C(3) -0.2(8) . . . . yes
O(1) N(1) C(8) C(7) -165.6(4) . . . . yes
O(1) N(1) C(8) C(11) 75.1(6) . . . . yes
O(1) N(1) C(8) C(12) -44.2(7) . . . . yes
O(2) N(2) C(1) N(1) 177.1(5) . . . . yes
O(2) N(2) C(1) C(3) -3.4(9) . . . . yes
O(2) N(2) C(7) C(8) -164.3(5) . . . . yes
O(2) N(2) C(7) C(9) -43.3(8) . . . . yes
O(2) N(2) C(7) C(10) 76.6(6) . . . . yes
O(3) Mn(1) O(1) N(1) -113.9(4) . . . . yes
O(3) Mn(1) O(4) C(16) 15.2(5) . . . . yes
O(3) Mn(1) O(5) C(19) 85.8(7) . . . . yes
O(3) Mn(1) O(6) C(21) -130.6(5) . . . . yes
O(3) Mn(1) N(3) C(2) 152.6(4) . . 2_757 2_757 yes
O(3) Mn(1) N(3) C(6) -26.0(4) . . 2_757 2_757 yes
O(3) C(14) C(15) C(16) 6(1) . . . . yes
O(4) Mn(1) O(1) N(1) -83.9(8) . . . . yes
O(4) Mn(1) O(3) C(14) -6.4(5) . . . . yes
O(4) Mn(1) O(5) C(19) 52.2(5) . . . . yes
O(4) Mn(1) O(6) C(21) -51.2(5) . . . . yes
O(4) Mn(1) N(3) C(2) 72.0(4) . . 2_757 2_757 yes
O(4) Mn(1) N(3) C(6) -106.6(4) . . 2_757 2_757 yes
O(4) C(16) C(15) C(14) 3(1) . . . . yes
O(5) Mn(1) O(1) N(1) 74.1(4) . . . . yes
O(5) Mn(1) O(3) C(14) -40.3(8) . . . . yes
O(5) Mn(1) O(4) C(16) -174.3(5) . . . . yes
O(5) Mn(1) O(6) C(21) 34.0(5) . . . . yes
O(5) Mn(1) N(3) C(2) -11.7(4) . . 2_757 2_757 yes
O(5) Mn(1) N(3) C(6) 169.7(4) . . 2_757 2_757 yes
O(5) C(19) C(20) C(21) -3(1) . . . . yes
O(6) Mn(1) O(1) N(1) -7.2(4) . . . . yes
O(6) Mn(1) O(3) C(14) 76.2(5) . . . . yes
O(6) Mn(1) O(4) C(16) -92.6(5) . . . . yes
O(6) Mn(1) O(5) C(19) -34.2(5) . . . . yes
O(6) Mn(1) N(3) C(2) -39.0(8) . . 2_757 2_757 yes
O(6) Mn(1) N(3) C(6) 142.4(6) . . 2_757 2_757 yes
O(6) C(21) C(20) C(19) 3(1) . . . . yes
O(7) Mn(2) O(9) C(36) -82.7(10) . . . . yes
O(7) Mn(2) O(10) C(38) -158.5(5) . . . . yes
O(7) Mn(2) O(11) C(41) 132.7(4) . . . . yes
O(7) Mn(2) O(12) C(43) -148.5(4) . . . . yes
O(7) Mn(2) N(6) C(24) 120.2(4) . . 2_666 2_666 yes
O(7) Mn(2) N(6) C(28) -57.9(4) . . 2_666 2_666 yes
O(7) N(4) C(23) N(5) -173.2(4) . . . . yes
O(7) N(4) C(23) C(25) 6.8(8) . . . . yes
O(7) N(4) C(29) C(30) 160.9(4) . . . . yes
O(7) N(4) C(29) C(31) -81.9(6) . . . . yes
O(7) N(4) C(29) C(32) 38.7(7) . . . . yes
O(8) N(5) C(23) N(4) -179.7(5) . . . . yes
O(8) N(5) C(23) C(25) 0.2(9) . . . . yes
O(8) N(5) C(30) C(29) 164.2(5) . . . . yes
O(8) N(5) C(30) C(33) -78.2(6) . . . . yes
O(8) N(5) C(30) C(34) 42.3(7) . . . . yes
O(9) Mn(2) O(7) N(4) 139.5(8) . . . . yes
O(9) Mn(2) O(10) C(38) 29.6(5) . . . . yes
O(9) Mn(2) O(11) C(41) -53.2(4) . . . . yes
O(9) Mn(2) O(12) C(43) 38.0(4) . . . . yes
O(9) Mn(2) N(6) C(24) -68.0(4) . . 2_666 2_666 yes
O(9) Mn(2) N(6) C(28) 114.0(4) . . 2_666 2_666 yes
O(9) C(36) C(37) C(38) 2(1) . . . . yes
O(10) Mn(2) O(7) N(4) 84.0(3) . . . . yes
O(10) Mn(2) O(9) C(36) -26.3(5) . . . . yes
O(10) Mn(2) O(11) C(41) -6.1(6) . . . . yes
O(10) Mn(2) O(12) C(43) 118.1(4) . . . . yes
O(10) Mn(2) N(6) C(24) -148.3(4) . . 2_666 2_666 yes
O(10) Mn(2) N(6) C(28) 33.7(5) . . 2_666 2_666 yes
O(10) C(38) C(37) C(36) 0(1) . . . . yes
O(11) Mn(2) O(7) N(4) -77.8(3) . . . . yes
O(11) Mn(2) O(9) C(36) 133.0(5) . . . . yes
O(11) Mn(2) O(10) C(38) -17.3(7) . . . . yes
O(11) Mn(2) O(12) C(43) -40.2(4) . . . . yes
O(11) Mn(2) N(6) C(24) 11.6(4) . . 2_666 2_666 yes
O(11) Mn(2) N(6) C(28) -166.5(4) . . 2_666 2_666 yes
O(11) C(41) C(42) C(43) 1.5(9) . . . . yes
O(12) Mn(2) O(7) N(4) 1.0(3) . . . . yes
O(12) Mn(2) O(9) C(36) 55.6(5) . . . . yes
O(12) Mn(2) O(10) C(38) -67.5(5) . . . . yes
O(12) Mn(2) O(11) C(41) 44.9(4) . . . . yes
O(12) Mn(2) N(6) C(24) 44.7(8) . . 2_666 2_666 yes
O(12) Mn(2) N(6) C(28) -133.3(6) . . 2_666 2_666 yes
O(12) C(43) C(42) C(41) 5.2(10) . . . . yes
N(1) O(1) Mn(1) N(3) 158.1(4) . . . 2_757 yes
N(1) C(1) N(2) C(7) -9.7(6) . . . . yes
N(1) C(1) C(3) C(2) -42.5(8) . . . . yes
N(1) C(1) C(3) C(4) 135.6(6) . . . . yes
N(1) C(8) C(7) N(2) -24.3(5) . . . . yes
N(1) C(8) C(7) C(9) -141.9(5) . . . . yes
N(1) C(8) C(7) C(10) 87.9(5) . . . . yes
N(2) C(1) N(1) C(8) -8.6(6) . . . . yes
N(2) C(1) C(3) C(2) 138.1(6) . . . . yes
N(2) C(1) C(3) C(4) -43.8(9) . . . . yes
N(2) C(7) C(8) C(11) 88.1(5) . . . . yes
N(2) C(7) C(8) C(12) -142.2(5) . . . . yes
N(3) Mn(1) O(3) C(14) 106.9(5) . 2_757 2_757 2_757 yes
N(3) Mn(1) O(4) C(16) -101.4(5) . 2_757 2_757 2_757 yes
N(3) Mn(1) O(5) C(19) -152.7(5) . 2_757 2_757 2_757 yes
N(3) Mn(1) O(6) C(21) -61.5(8) . 2_757 2_757 2_757 yes
N(3) C(2) C(3) C(1) 177.6(5) . . . . yes
N(3) C(2) C(3) C(4) -0.5(8) . . . . yes
N(3) C(6) C(5) C(4) -1.6(9) . . . . yes
N(4) O(7) Mn(2) N(6) -163.6(4) . . . 2_666 yes
N(4) C(23) N(5) C(30) 5.8(6) . . . . yes
N(4) C(23) C(25) C(24) 38.2(7) . . . . yes
N(4) C(23) C(25) C(26) -140.7(5) . . . . yes
N(4) C(29) C(30) N(5) 25.7(5) . . . . yes
N(4) C(29) C(30) C(33) -86.5(5) . . . . yes
N(4) C(29) C(30) C(34) 144.4(5) . . . . yes
N(5) C(23) N(4) C(29) 13.9(6) . . . . yes
N(5) C(23) C(25) C(24) -141.8(5) . . . . yes
N(5) C(23) C(25) C(26) 39.3(8) . . . . yes
N(5) C(30) C(29) C(31) -85.6(5) . . . . yes
N(5) C(30) C(29) C(32) 144.4(5) . . . . yes
N(6) Mn(2) O(9) C(36) 139.2(5) . 2_666 2_666 2_666 yes
N(6) Mn(2) O(10) C(38) -116.1(5) . 2_666 2_666 2_666 yes
N(6) Mn(2) O(11) C(41) 144.0(4) . 2_666 2_666 2_666 yes
N(6) C(24) C(25) C(23) -176.6(5) . . . . yes
N(6) C(24) C(25) C(26) 2.3(8) . . . . yes
N(6) C(28) C(27) C(26) 2.3(8) . . . . yes
C(1) N(1) C(8) C(7) 21.8(5) . . . . yes
C(1) N(1) C(8) C(11) -97.5(5) . . . . yes
C(1) N(1) C(8) C(12) 143.2(5) . . . . yes
C(1) N(2) C(7) C(8) 22.4(6) . . . . yes
C(1) N(2) C(7) C(9) 143.4(5) . . . . yes
C(1) N(2) C(7) C(10) -96.7(6) . . . . yes
C(1) C(3) C(4) C(5) -175.9(6) . . . . yes
C(2) N(3) C(6) C(5) 3.2(8) . . . . yes
C(2) C(3) C(4) C(5) 2.2(9) . . . . yes
C(3) C(1) N(1) C(8) 171.9(5) . . . . yes
C(3) C(1) N(2) C(7) 169.8(5) . . . . yes
C(3) C(2) N(3) C(6) -2.1(8) . . . . yes
C(3) C(4) C(5) C(6) -1.2(9) . . . . yes
C(9) C(7) C(8) C(11) -29.5(7) . . . . yes
C(9) C(7) C(8) C(12) 100.2(6) . . . . yes
C(10) C(7) C(8) C(11) -159.6(5) . . . . yes
C(10) C(7) C(8) C(12) -29.9(7) . . . . yes
C(13) C(14) C(15) C(16) -172.1(7) . . . . yes
C(14) C(15) C(16) C(17) -178.6(6) . . . . yes
C(18) C(19) C(20) C(21) 176.4(7) . . . . yes
C(19) C(20) C(21) C(22) -173.8(6) . . . . yes
C(23) N(4) C(29) C(30) -25.9(5) . . . . yes
C(23) N(4) C(29) C(31) 91.2(5) . . . . yes
C(23) N(4) C(29) C(32) -148.2(5) . . . . yes
C(23) N(5) C(30) C(29) -21.2(6) . . . . yes
C(23) N(5) C(30) C(33) 96.4(5) . . . . yes
C(23) N(5) C(30) C(34) -143.0(5) . . . . yes
C(23) C(25) C(26) C(27) 176.7(5) . . . . yes
C(24) N(6) C(28) C(27) -2.2(8) . . . . yes
C(24) C(25) C(26) C(27) -2.2(8) . . . . yes
C(25) C(23) N(4) C(29) -166.1(5) . . . . yes
C(25) C(23) N(5) C(30) -174.2(5) . . . . yes
C(25) C(24) N(6) C(28) -0.1(8) . . . . yes
C(25) C(26) C(27) C(28) 0.0(8) . . . . yes
C(31) C(29) C(30) C(33) 162.2(5) . . . . yes
C(31) C(29) C(30) C(34) 33.1(6) . . . . yes
C(32) C(29) C(30) C(33) 32.2(7) . . . . yes
C(32) C(29) C(30) C(34) -96.9(6) . . . . yes
C(35) C(36) C(37) C(38) -175.1(7) . . . . yes
C(36) C(37) C(38) C(39) 177.4(7) . . . . yes
C(40) C(41) C(42) C(43) -177.6(5) . . . . yes
C(41) C(42) C(43) C(44) -176.3(5) . . . . yes
C(41) C(42) C(43) C(44) -176.3(5) . . . . yes
